data_7229809
loop_
_publ_author_name
'You, Li-Xin'
'Zhao, Bai-Bei'
'Liu, Hui-Jie'
'Wang, Shu-Ju'
'Xiong, Gang'
'He, Yong-Ke'
'Ding, Fu'
'Joos, Jonas J.'
'Smet, Philippe F.'
'Sun, Ya-Guang'

_publ_section_title
;
 2D and 3D lanthanide metal--organic frameworks constructed from three
 benzenedicarboxylate ligands: synthesis, structure and luminescent
 properties
;
_journal_issue 5
_journal_name_full CrystEngComm
_journal_page_first 615
_journal_paper_doi 10.1039/C7CE01773A
_journal_volume 20
_journal_year 2018
_chemical_formula_moiety 'C51 H39 Eu4 N O29, C3 H7 N O, 1.5(H2 O)'
_chemical_formula_sum 'C54 H49 Eu4 N2 O31.5'
_chemical_formula_weight 1822.76
_space_group_crystal_system triclinic
_space_group_IT_number 2
_space_group_name_Hall '-P 1'
_space_group_name_H-M_alt 'P -1'
_symmetry_space_group_name_Hall '-P 1'
_symmetry_space_group_name_H-M 'P -1'
_atom_sites_solution_hydrogens mixed
_atom_sites_solution_primary direct
_audit_block_doi 10.5517/cc1j7mn1
_audit_creation_date 2017-12-04
_audit_creation_method
;
Olex2 1.2
(compiled 2016.09.09 svn.r3337 for OlexSys, GUI svn.r5227)
;
_audit_update_record
;
2015-06-18 deposited with the CCDC.
2017-12-27 downloaded from the CCDC.
;
_cell_angle_alpha 86.50(3)
_cell_angle_beta 83.40(3)
_cell_angle_gamma 78.89(3)
_cell_formula_units_Z 2
_cell_length_a 10.850(2)
_cell_length_b 14.040(3)
_cell_length_c 19.950(4)
_cell_measurement_reflns_used 8265
_cell_measurement_temperature 293
_cell_measurement_theta_max 27.5
_cell_measurement_theta_min 3.1
_cell_volume 2960.0(11)
_computing_cell_refinement
;
CrystalClear-SM Expert 2.0 r1 (Rigaku, 2009)
;
_computing_data_collection
;
CrystalClear-SM Expert 2.0 r1 (Rigaku, 2009)
;
_computing_data_reduction
;
CrystalClear-SM Expert 2.0 r1 (Rigaku, 2009)
;
_computing_molecular_graphics 'Olex2 (Dolomanov et al., 2009)'
_computing_publication_material 'Olex2 (Dolomanov et al., 2009)'
_computing_structure_refinement 'ShelXL (Sheldrick, 2015)'
_computing_structure_solution 'ShelXS (Sheldrick, 2008)'
_diffrn_ambient_temperature 293
_diffrn_detector CCD
_diffrn_detector_area_resol_mean 13.6612
_diffrn_measured_fraction_theta_full 0.993
_diffrn_measured_fraction_theta_max 0.993
_diffrn_measurement_details
;
scan:
    Number of images: 180
               Slice: -60.0000 - 120.0000
         Image width: 1.0000
            Exp time: 16.0000
       Rotation axis: Omega
               Omega: 0.0000
                 Chi: 54.0000
                 Phi: 0.0000
                 XTD: 50.1253
              2theta: 29.8765
scan:
    Number of images: 180
               Slice: -60.0000 - 120.0000
         Image width: 1.0000
            Exp time: 16.0000
       Rotation axis: Omega
               Omega: 0.0000
                 Chi: 54.0000
                 Phi: 120.0000
                 XTD: 50.1253
              2theta: 29.8765
scan:
    Number of images: 180
               Slice: -60.0000 - 120.0000
         Image width: 1.0000
            Exp time: 16.0000
       Rotation axis: Omega
               Omega: 0.0000
                 Chi: 54.0000
                 Phi: 240.0000
                 XTD: 50.1253
              2theta: 29.8765
;
_diffrn_measurement_device
;
XtaLABmini: Fixed Chi 2 circle
;
_diffrn_measurement_device_type 'Rigaku Mercury375R (2x2 bin mode)'
_diffrn_measurement_method 'profile data from \w-scans'
_diffrn_measurement_specimen_support Fiber
_diffrn_orient_matrix_type d*Trek
_diffrn_orient_matrix_UB_11 -0.088923
_diffrn_orient_matrix_UB_12 0.030738
_diffrn_orient_matrix_UB_13 0.007862
_diffrn_orient_matrix_UB_21 -0.008168
_diffrn_orient_matrix_UB_22 -0.052834
_diffrn_orient_matrix_UB_23 -0.049143
_diffrn_orient_matrix_UB_31 -0.002244
_diffrn_orient_matrix_UB_32 -0.032653
_diffrn_orient_matrix_UB_33 0.038428
_diffrn_radiation_monochromator 'Graphite Monochromator'
_diffrn_radiation_type MoK\a
_diffrn_radiation_wavelength 0.71073
_diffrn_reflns_av_R_equivalents 0.1636
_diffrn_reflns_av_unetI/netI 0.1440
_diffrn_reflns_Laue_measured_fraction_full 0.993
_diffrn_reflns_Laue_measured_fraction_max 0.993
_diffrn_reflns_limit_h_max 12
_diffrn_reflns_limit_h_min -12
_diffrn_reflns_limit_k_max 16
_diffrn_reflns_limit_k_min -16
_diffrn_reflns_limit_l_max 23
_diffrn_reflns_limit_l_min -23
_diffrn_reflns_number 24829
_diffrn_reflns_point_group_measured_fraction_full 0.993
_diffrn_reflns_point_group_measured_fraction_max 0.993
_diffrn_reflns_theta_full 25.010
_diffrn_reflns_theta_max 25.010
_diffrn_reflns_theta_min 3.172
_diffrn_source 'Sealed Tube'
_diffrn_source_current 12.0
_diffrn_source_power 0.6
_diffrn_source_voltage 50.0
_exptl_absorpt_coefficient_mu 4.278
_exptl_absorpt_correction_T_max 0.997
_exptl_absorpt_correction_T_min 0.992
_exptl_absorpt_correction_type numerical
_exptl_crystal_colour Colorless
_exptl_crystal_density_diffrn 2.062
_exptl_crystal_description Prism
_exptl_crystal_F_000 1782
_exptl_crystal_size_max 0.2
_exptl_crystal_size_mid 0.2
_exptl_crystal_size_min 0.2
_refine_diff_density_max 2.307
_refine_diff_density_min -2.743
_refine_diff_density_rms 0.232
_refine_ls_extinction_method none
_refine_ls_goodness_of_fit_ref 1.039
_refine_ls_hydrogen_treatment constr
_refine_ls_matrix_type full
_refine_ls_number_parameters 836
_refine_ls_number_reflns 10353
_refine_ls_number_restraints 65
_refine_ls_restrained_S_all 1.066
_refine_ls_R_factor_all 0.0536
_refine_ls_R_factor_gt 0.0499
_refine_ls_shift/su_max 0.001
_refine_ls_shift/su_mean 0.000
_refine_ls_structure_factor_coef Fsqd
_refine_ls_weighting_details 'w=1/[\s^2^(Fo^2^)+(0.0278P)^2^] where P=(Fo^2^+2Fc^2^)/3'
_refine_ls_weighting_scheme calc
_refine_ls_wR_factor_gt 0.1212
_refine_ls_wR_factor_ref 0.1248
_reflns_Friedel_coverage 0.000
_reflns_number_gt 9391
_reflns_number_total 10353
_reflns_threshold_expression 'I > 2\s(I)'
_cod_data_source_file c7ce01773a2.cif
_cod_data_source_block shelxl_CCDC2
_cod_depositor_comments
;
The following automatic conversions were performed:

'_exptl_absorpt_correction_type' value 'Numerical' changed to
'numerical' according to
/home/data/users/saulius/crontab/automatic-downloads/rss-feeds/RSC/lib/dictionaries/cif_core.dic
dictionary named 'cif_core.dic' version 2.4.2 from 2011-04-26.

Automatic conversion script
Id: cif_fix_values 4973 2017-02-22 13:04:09Z antanas 

 Adding full bibliography for 7229803--7229819.cif.
;
_cod_original_formula_sum 'C54 H49 Eu4 N2 O31.50'
_cod_database_code 7229809
_shelx_space_group_comment
;
The symmetry employed for this shelxl refinement is uniquely defined
by the following loop, which should always be used as a source of
symmetry information in preference to the above space-group names.
They are only intended as comments.
;
_olex2_refinement_description
;
1. Fixed Uiso
 At 1.2 times of:
  All C(H) groups
 At 1.5 times of:
  All C(H,H,H) groups, All O(H,H) groups
2. Restrained distances
 H27_$1-H27B
 2.2 with sigma of 0.01
 H28A-H1AA
 2.2 with sigma of 0.01
 H1AA-H28B
 2.2 with sigma of 0.01
 H28B-H29A
 2.2 with sigma of 0.01
 H5_$2-H26A
 2.3 with sigma of 0.01
3. Uiso/Uaniso restraints and constraints
O30 \\sim C56 \\sim N2 \\sim C57 \\sim C58: within 3.8A with sigma of 0.01 and
sigma for terminal atoms of 0.01
4. Others
 Fixed Sof: O1A(0.5) H1AA(0.5) H1AB(0.5)
5.a Riding coordinates:
 O26(H26A,H26B), O27(H27A,H27B), O28(H28A,H28B), O29(H29A,H29B), O31(H31A,H31B)
5.b Free rotating group:
 O1A(H1AA,H1AB)
5.c Aromatic/amide H refined with riding coordinates:
 C3(H3), C4(H4), C5(H5), C7(H7), C11(H11), C12(H12), C13(H13), C15(H15),
 C19(H19), C20(H20), C21(H21), C23(H23), C27(H27), C29(H29), C30(H30), C31(H31),
  C35(H35), C37(H37), C38(H38), C39(H39), C43(H43), C44(H44), C45(H45),
 C47(H47), C49(H49), C56(H56)
5.d Idealised Me refined as rotating group:
 C51(H51A,H51B,H51C), C53(H53A,H53B,H53C), C57(H57A,H57B,H57C), C58(H58A,H58B,
 H58C)
;
_shelx_shelxl_version_number 2016/6
_olex2_submission_special_instructions 'No special instructions were received'

loop_
_space_group_symop_operation_xyz
'x, y, z'
'-x, -y, -z'

loop_
_atom_site_label
_atom_site_type_symbol
_atom_site_fract_x
_atom_site_fract_y
_atom_site_fract_z
_atom_site_U_iso_or_equiv
_atom_site_adp_type
_atom_site_occupancy
_atom_site_site_symmetry_order
_atom_site_calc_flag
_atom_site_refinement_flags_posn
_atom_site_refinement_flags_adp
_atom_site_refinement_flags_occupancy
Eu1 Eu 0.77307(3) 0.69368(2) 0.30966(2) 0.01345(10) Uani 1 1 d . . .
Eu2 Eu 0.41569(3) 0.23425(2) 0.19742(2) 0.01514(10) Uani 1 1 d . . .
Eu3 Eu 0.78940(3) 0.44245(2) 0.17304(2) 0.01385(10) Uani 1 1 d . . .
Eu4 Eu 0.45556(3) -0.01059(2) 0.35326(2) 0.01898(11) Uani 1 1 d . . .
O1 O 0.9548(5) 0.6329(4) 0.2495(3) 0.0379(13) Uani 1 1 d . . .
O2 O 0.9492(5) 0.5198(4) 0.1768(3) 0.0369(12) Uani 1 1 d . . .
O3 O 0.8929(5) 0.4190(4) 0.0613(3) 0.0401(13) Uani 1 1 d . . .
O4 O 0.7089(6) 0.3757(4) 0.0805(3) 0.0479(15) Uani 1 1 d . . .
O5 O 0.7042(6) 0.5890(4) 0.1168(3) 0.0400(14) Uani 1 1 d . . .
O6 O 0.7133(5) 0.6656(4) 0.2100(3) 0.0351(13) Uani 1 1 d . . .
O7 O 0.4163(5) 1.0896(4) 0.1530(3) 0.0408(14) Uani 1 1 d . . .
O8 O 0.4535(6) 0.9936(5) 0.2436(3) 0.0532(17) Uani 1 1 d . . .
O9 O 0.7783(6) 0.4517(4) 0.2841(3) 0.0424(14) Uani 1 1 d . . .
O10 O 0.7165(6) 0.5619(4) 0.3615(3) 0.0398(14) Uani 1 1 d . . .
O11 O 0.4955(6) 0.1172(4) 0.4043(3) 0.0405(13) Uani 1 1 d . . .
O12 O 0.5043(5) 0.1872(4) 0.3002(3) 0.0383(13) Uani 1 1 d . . .
O13 O 0.3761(6) 0.8523(4) 0.3492(3) 0.0502(16) Uani 1 1 d . . .
O14 O 0.5634(5) 0.7625(4) 0.3259(3) 0.0370(13) Uani 1 1 d . . .
O15 O 0.4263(6) 0.3761(4) 0.2318(3) 0.0435(14) Uani 1 1 d . . .
O16 O 0.5799(5) 0.4607(4) 0.2052(3) 0.0391(13) Uani 1 1 d . . .
O17 O 0.6660(6) 0.9733(4) 0.3115(3) 0.0447(15) Uani 1 1 d . . .
O18 O 0.8005(6) 0.8414(4) 0.2778(3) 0.0494(16) Uani 1 1 d . . .
O19 O 0.7796(5) 1.2806(4) 0.2044(3) 0.0386(13) Uani 1 1 d . . .
O20 O 0.9737(5) 1.3019(4) 0.1925(3) 0.0398(13) Uani 1 1 d . . .
O21 O 0.9182(5) 0.6563(4) 0.3900(3) 0.0446(14) Uani 1 1 d . . .
O22 O 0.7469(6) 0.7595(4) 0.4193(3) 0.0469(16) Uani 1 1 d . . .
O23 O 0.2723(5) 0.0968(4) 0.3451(3) 0.0379(13) Uani 1 1 d . . .
O24 O 0.2501(5) 0.2181(4) 0.2687(3) 0.0379(13) Uani 1 1 d . . .
O25 O 0.3172(6) -0.0148(4) 0.4564(3) 0.0516(16) Uani 1 1 d . . .
O26 O 0.5685(5) -0.0857(4) 0.4377(3) 0.0408(14) Uani 1 1 d . . .
H26A H 0.579903 -0.147235 0.442816 0.061 Uiso 1 1 d DR . .
H26B H 0.598053 -0.052845 0.464246 0.061 Uiso 1 1 d R . .
O27 O 0.6218(5) 0.1816(4) 0.1606(3) 0.0462(15) Uani 1 1 d . . .
H27A H 0.655174 0.204834 0.124127 0.069 Uiso 1 1 d R . .
H27B H 0.666054 0.138614 0.184167 0.069 Uiso 1 1 d DR . .
O28 O 0.4716(5) 0.3181(4) 0.0933(3) 0.0467(15) Uani 1 1 d . . .
H28A H 0.540709 0.339078 0.087166 0.070 Uiso 1 1 d DR . .
H28B H 0.422179 0.326758 0.062496 0.070 Uiso 1 1 d DR . .
O29 O 0.2336(5) 0.2922(4) 0.1471(3) 0.0470(15) Uani 1 1 d . . .
H29A H 0.238166 0.323629 0.109409 0.070 Uiso 1 1 d DR . .
H29B H 0.162516 0.282109 0.165699 0.070 Uiso 1 1 d R . .
N1 N 0.1753(9) -0.0759(6) 0.5329(5) 0.068(3) Uani 1 1 d . . .
C1 C 0.7221(7) 0.4782(5) 0.3394(4) 0.0275(16) Uani 1 1 d . . .
C2 C 0.6547(8) 0.4096(5) 0.3830(4) 0.0325(17) Uani 1 1 d . . .
C3 C 0.6234(9) 0.4246(6) 0.4520(4) 0.041(2) Uani 1 1 d . . .
H3 H 0.647300 0.475732 0.471591 0.049 Uiso 1 1 calc R . .
C4 C 0.5562(10) 0.3623(7) 0.4910(4) 0.049(2) Uani 1 1 d . . .
H4 H 0.536950 0.368267 0.537408 0.059 Uiso 1 1 calc R . .
C5 C 0.5203(10) 0.2929(6) 0.4580(4) 0.050(2) Uani 1 1 d . . .
H5 H 0.469041 0.255032 0.483296 0.060 Uiso 1 1 calc DR . .
C6 C 0.5504(7) 0.2724(5) 0.3926(4) 0.0291(16) Uani 1 1 d . . .
C7 C 0.6199(7) 0.3334(5) 0.3537(4) 0.0317(17) Uani 1 1 d . . .
H7 H 0.642949 0.322826 0.307974 0.038 Uiso 1 1 calc R . .
C8 C 0.5154(7) 0.1890(5) 0.3623(4) 0.0331(17) Uani 1 1 d . . .
C9 C 0.4736(7) 0.4511(5) 0.2354(4) 0.0288(16) Uani 1 1 d . . .
C10 C 0.4004(7) 0.5307(5) 0.2767(4) 0.0339(18) Uani 1 1 d . . .
C11 C 0.2793(8) 0.5263(6) 0.3065(5) 0.044(2) Uani 1 1 d . . .
H11 H 0.243425 0.472514 0.301264 0.052 Uiso 1 1 calc R . .
C12 C 0.2122(9) 0.6035(7) 0.3442(5) 0.057(3) Uani 1 1 d . . .
H12 H 0.131531 0.600237 0.364595 0.069 Uiso 1 1 calc R . .
C13 C 0.2622(8) 0.6842(6) 0.3518(5) 0.047(2) Uani 1 1 d . . .
H13 H 0.215031 0.735449 0.376458 0.057 Uiso 1 1 calc R . .
C14 C 0.3855(8) 0.6894(5) 0.3222(4) 0.0342(18) Uani 1 1 d . . .
C15 C 0.4529(7) 0.6105(5) 0.2859(4) 0.0288(16) Uani 1 1 d . . .
H15 H 0.535270 0.611741 0.267373 0.035 Uiso 1 1 calc R . .
C16 C 0.4475(7) 0.7722(5) 0.3320(4) 0.0316(17) Uani 1 1 d . . .
C17 C 0.6788(7) 0.6647(5) 0.1514(4) 0.0288(16) Uani 1 1 d . . .
C18 C 0.6065(7) 0.7554(5) 0.1231(4) 0.0272(16) Uani 1 1 d . . .
C19 C 0.5769(7) 0.7621(5) 0.0567(4) 0.0339(18) Uani 1 1 d . . .
H19 H 0.602807 0.708264 0.030131 0.041 Uiso 1 1 calc R . .
C20 C 0.5103(9) 0.8464(6) 0.0292(4) 0.042(2) Uani 1 1 d . . .
H20 H 0.493400 0.849945 -0.015686 0.050 Uiso 1 1 calc R . .
C21 C 0.4688(8) 0.9259(5) 0.0699(4) 0.0323(18) Uani 1 1 d . . .
H21 H 0.423590 0.982937 0.051833 0.039 Uiso 1 1 calc R . .
C22 C 0.4935(7) 0.9215(5) 0.1366(4) 0.0266(15) Uani 1 1 d . . .
C23 C 0.5631(7) 0.8362(5) 0.1625(4) 0.0286(16) Uani 1 1 d . . .
H23 H 0.581130 0.833011 0.207174 0.034 Uiso 1 1 calc R . .
C24 C 0.4511(7) 1.0082(5) 0.1813(4) 0.0292(17) Uani 1 1 d . . .
C25 C 0.7716(8) 0.9307(5) 0.2862(4) 0.0330(18) Uani 1 1 d . . .
C26 C 0.8729(8) 0.9883(5) 0.2634(4) 0.0345(18) Uani 1 1 d . . .
C27 C 0.8461(7) 1.0887(5) 0.2534(4) 0.0337(18) Uani 1 1 d . . .
H27 H 0.764982 1.121741 0.266772 0.040 Uiso 1 1 calc DR . .
C28 C 0.9338(8) 1.1408(5) 0.2249(4) 0.0320(17) Uani 1 1 d . . .
C29 C 1.0618(8) 1.0941(6) 0.2139(5) 0.046(2) Uani 1 1 d . . .
H29 H 1.124488 1.128981 0.197724 0.055 Uiso 1 1 calc R . .
C30 C 1.0914(9) 0.9943(6) 0.2281(6) 0.070(3) Uani 1 1 d . . .
H30 H 1.175248 0.962724 0.222281 0.084 Uiso 1 1 calc R . .
C31 C 0.9982(9) 0.9411(6) 0.2507(5) 0.049(2) Uani 1 1 d . . .
H31 H 1.019266 0.874023 0.257335 0.059 Uiso 1 1 calc R . .
C32 C 0.8968(7) 1.2470(5) 0.2067(4) 0.0295(16) Uani 1 1 d . . .
C33 C 0.8491(7) 0.7056(5) 0.4350(4) 0.0311(17) Uani 1 1 d . . .
C34 C 0.8831(8) 0.6980(5) 0.5055(4) 0.0344(18) Uani 1 1 d . . .
C35 C 0.8164(7) 0.7640(5) 0.5542(4) 0.0293(16) Uani 1 1 d . . .
H35 H 0.755222 0.815884 0.541575 0.035 Uiso 1 1 calc R . .
C36 C 0.8432(7) 0.7504(5) 0.6201(4) 0.0312(16) Uani 1 1 d . . .
C37 C 0.9305(8) 0.6704(6) 0.6399(4) 0.0367(19) Uani 1 1 d . . .
H37 H 0.942888 0.658323 0.685197 0.044 Uiso 1 1 calc R . .
C38 C 0.9999(9) 0.6079(6) 0.5906(4) 0.047(2) Uani 1 1 d . . .
H38 H 1.061903 0.556405 0.602958 0.056 Uiso 1 1 calc R . .
C39 C 0.9754(8) 0.6234(6) 0.5237(4) 0.042(2) Uani 1 1 d . . .
H39 H 1.022122 0.582730 0.491055 0.050 Uiso 1 1 calc R . .
C40 C 0.2326(7) 0.1813(5) 0.3281(4) 0.0293(16) Uani 1 1 d . . .
C41 C 0.9900(7) 0.5907(5) 0.1941(4) 0.0268(15) Uani 1 1 d . . .
C42 C 1.0845(7) 0.6300(5) 0.1457(3) 0.0271(15) Uani 1 1 d . . .
C43 C 1.1579(8) 0.6935(6) 0.1656(4) 0.041(2) Uani 1 1 d . . .
H43 H 1.149560 0.711265 0.210327 0.049 Uiso 1 1 calc R . .
C44 C 1.2434(9) 0.7297(7) 0.1178(5) 0.053(2) Uani 1 1 d . . .
H44 H 1.293678 0.770445 0.131064 0.064 Uiso 1 1 calc R . .
C45 C 1.2539(9) 0.7060(6) 0.0521(5) 0.049(2) Uani 1 1 d . . .
H45 H 1.310042 0.731352 0.020408 0.059 Uiso 1 1 calc R . .
C46 C 1.1803(7) 0.6436(5) 0.0320(4) 0.0292(16) Uani 1 1 d . . .
C47 C 1.0976(7) 0.6054(5) 0.0788(4) 0.0328(17) Uani 1 1 d . . .
H47 H 1.050193 0.562793 0.065301 0.039 Uiso 1 1 calc R . .
C48 C 0.8071(7) 0.3843(5) 0.0404(4) 0.0306(17) Uani 1 1 d . . .
C49 C 0.2672(11) -0.0811(7) 0.4877(6) 0.066(3) Uani 1 1 d . . .
H49 H 0.304202 -0.143869 0.475392 0.079 Uiso 1 1 calc R . .
C51 C 0.1127(13) 0.0210(9) 0.5595(6) 0.086(4) Uani 1 1 d . . .
H51A H 0.094527 0.015121 0.607625 0.129 Uiso 1 1 calc GR . .
H51B H 0.035455 0.043295 0.539388 0.129 Uiso 1 1 calc GR . .
H51C H 0.167985 0.066739 0.548411 0.129 Uiso 1 1 calc GR . .
C53 C 0.1259(15) -0.1547(10) 0.5660(7) 0.100(5) Uani 1 1 d . . .
H53A H 0.147757 -0.210068 0.538099 0.150 Uiso 1 1 calc GR . .
H53B H 0.035697 -0.136969 0.574171 0.150 Uiso 1 1 calc GR . .
H53C H 0.160917 -0.170624 0.608265 0.150 Uiso 1 1 calc GR . .
O30 O 0.7397(10) 1.0745(7) 0.0623(5) 0.105(2) Uani 1 1 d . U .
N2 N 0.8532(11) 0.9237(8) 0.0396(7) 0.095(3) Uani 1 1 d . U .
C56 C 0.7845(14) 0.9938(11) 0.0814(9) 0.098(3) Uani 1 1 d . U .
H56 H 0.772017 0.977754 0.127303 0.118 Uiso 1 1 calc R . .
C57 C 0.9049(16) 0.8392(11) 0.0715(9) 0.118(3) Uani 1 1 d . U .
H57A H 0.989585 0.841982 0.079795 0.177 Uiso 1 1 calc GR . .
H57B H 0.906392 0.785653 0.043563 0.177 Uiso 1 1 calc GR . .
H57C H 0.855239 0.830589 0.113688 0.177 Uiso 1 1 calc GR . .
C58 C 0.8712(16) 0.9315(11) -0.0309(9) 0.116(3) Uani 1 1 d . U .
H58A H 0.842633 0.879079 -0.049447 0.173 Uiso 1 1 calc GR . .
H58B H 0.959383 0.928332 -0.045370 0.173 Uiso 1 1 calc GR . .
H58C H 0.824112 0.992308 -0.046332 0.173 Uiso 1 1 calc GR . .
O31 O 0.1592(7) 0.3670(5) 0.0255(3) 0.0632(19) Uani 1 1 d . . .
H31A H 0.190544 0.395350 -0.009368 0.095 Uiso 1 1 d R . .
H31B H 0.081774 0.362270 0.029532 0.095 Uiso 1 1 d R . .
O1A O 0.4531(14) 0.5144(10) 0.0683(7) 0.064(4) Uani 0.5 1 d . . P
H1AA H 0.406090 0.478271 0.089734 0.095 Uiso 0.5 1 d DG . P
H1AB H 0.523864 0.504601 0.084390 0.095 Uiso 0.5 1 d G . P

loop_
_atom_site_aniso_label
_atom_site_aniso_U_11
_atom_site_aniso_U_22
_atom_site_aniso_U_33
_atom_site_aniso_U_23
_atom_site_aniso_U_13
_atom_site_aniso_U_12
Eu1 0.01917(19) 0.00693(18) 0.01437(18) -0.00130(11) 0.00249(14) -0.00494(12)
Eu2 0.01946(19) 0.00903(18) 0.01736(19) -0.00281(12) 0.00057(15) -0.00449(12)
Eu3 0.01803(19) 0.00810(18) 0.01513(18) -0.00027(11) 0.00230(14) -0.00414(12)
Eu4 0.0269(2) 0.00956(19) 0.0206(2) -0.00206(12) -0.00382(16) -0.00263(13)
O1 0.038(3) 0.049(4) 0.027(3) -0.016(2) 0.008(3) -0.010(3)
O2 0.039(3) 0.039(3) 0.035(3) -0.005(2) 0.004(3) -0.015(2)
O3 0.039(3) 0.046(4) 0.037(3) -0.013(2) -0.001(3) -0.010(3)
O4 0.046(4) 0.068(4) 0.036(3) -0.009(3) 0.014(3) -0.035(3)
O5 0.056(4) 0.019(3) 0.045(3) 0.001(2) -0.011(3) -0.003(2)
O6 0.043(3) 0.036(3) 0.025(3) -0.003(2) -0.006(3) -0.002(2)
O7 0.043(3) 0.024(3) 0.054(4) -0.009(2) 0.000(3) -0.004(2)
O8 0.066(5) 0.058(4) 0.028(3) -0.017(3) -0.003(3) 0.011(3)
O9 0.050(4) 0.045(4) 0.035(3) -0.002(2) 0.003(3) -0.020(3)
O10 0.059(4) 0.020(3) 0.042(3) -0.002(2) 0.005(3) -0.017(2)
O11 0.051(4) 0.023(3) 0.049(3) -0.001(2) 0.001(3) -0.013(2)
O12 0.034(3) 0.042(3) 0.040(3) -0.010(2) -0.010(3) -0.005(2)
O13 0.046(4) 0.023(3) 0.084(5) -0.014(3) -0.005(3) -0.008(2)
O14 0.030(3) 0.036(3) 0.044(3) -0.012(2) 0.006(3) -0.009(2)
O15 0.050(4) 0.027(3) 0.058(4) -0.013(2) -0.001(3) -0.016(3)
O16 0.032(3) 0.035(3) 0.047(3) -0.007(2) 0.010(3) -0.005(2)
O17 0.042(4) 0.031(3) 0.061(4) 0.004(3) 0.002(3) -0.011(3)
O18 0.062(4) 0.025(3) 0.057(4) 0.000(2) 0.013(3) -0.011(3)
O19 0.043(3) 0.023(3) 0.052(4) 0.004(2) -0.008(3) -0.011(2)
O20 0.039(3) 0.025(3) 0.057(4) -0.001(2) -0.001(3) -0.013(2)
O21 0.035(3) 0.057(4) 0.035(3) -0.013(3) 0.006(3) 0.008(3)
O22 0.052(4) 0.046(4) 0.035(3) -0.013(2) -0.012(3) 0.018(3)
O23 0.040(3) 0.033(3) 0.038(3) -0.005(2) 0.000(3) 0.001(2)
O24 0.037(3) 0.042(3) 0.031(3) 0.001(2) 0.005(3) -0.004(2)
O25 0.058(4) 0.037(4) 0.053(4) 0.011(3) 0.015(3) -0.009(3)
O26 0.048(4) 0.026(3) 0.045(3) -0.005(2) -0.011(3) 0.004(2)
O27 0.033(3) 0.051(4) 0.055(4) 0.001(3) -0.002(3) -0.011(3)
O28 0.043(4) 0.067(4) 0.032(3) 0.000(3) 0.003(3) -0.020(3)
O29 0.041(3) 0.050(4) 0.046(4) 0.017(3) -0.002(3) -0.008(3)
N1 0.063(6) 0.056(6) 0.076(6) 0.017(4) 0.028(5) -0.017(4)
C1 0.031(4) 0.026(4) 0.028(4) 0.005(3) -0.005(3) -0.012(3)
C2 0.043(5) 0.015(4) 0.040(4) 0.006(3) -0.004(4) -0.011(3)
C3 0.056(6) 0.037(5) 0.033(4) 0.002(3) 0.005(4) -0.026(4)
C4 0.075(7) 0.056(6) 0.023(4) -0.011(4) 0.005(4) -0.031(5)
C5 0.072(7) 0.033(5) 0.049(6) 0.006(4) -0.007(5) -0.024(4)
C6 0.028(4) 0.022(4) 0.037(4) -0.002(3) 0.001(3) -0.006(3)
C7 0.037(4) 0.019(4) 0.036(4) -0.002(3) 0.002(4) -0.001(3)
C8 0.029(4) 0.027(4) 0.041(5) 0.000(3) 0.007(4) -0.005(3)
C9 0.025(4) 0.028(4) 0.032(4) -0.006(3) 0.003(3) -0.003(3)
C10 0.031(4) 0.020(4) 0.051(5) -0.005(3) -0.003(4) -0.004(3)
C11 0.034(5) 0.038(5) 0.058(6) -0.014(4) 0.010(4) -0.010(3)
C12 0.035(5) 0.056(6) 0.083(8) -0.036(5) 0.015(5) -0.017(4)
C13 0.023(4) 0.045(5) 0.070(6) -0.033(4) 0.011(4) 0.001(3)
C14 0.041(5) 0.020(4) 0.040(5) -0.004(3) -0.002(4) -0.003(3)
C15 0.027(4) 0.028(4) 0.031(4) -0.005(3) 0.008(3) -0.010(3)
C16 0.031(4) 0.022(4) 0.039(4) -0.013(3) 0.003(4) 0.004(3)
C17 0.032(4) 0.025(4) 0.029(4) -0.004(3) 0.000(3) -0.006(3)
C18 0.027(4) 0.024(4) 0.032(4) 0.005(3) -0.004(3) -0.012(3)
C19 0.036(5) 0.027(4) 0.036(4) -0.009(3) -0.003(4) 0.000(3)
C20 0.068(6) 0.031(5) 0.025(4) 0.003(3) -0.010(4) -0.002(4)
C21 0.052(5) 0.012(4) 0.032(4) -0.008(3) -0.011(4) 0.002(3)
C22 0.025(4) 0.019(4) 0.035(4) -0.005(3) 0.003(3) -0.004(3)
C23 0.039(4) 0.018(4) 0.029(4) 0.000(3) -0.005(3) -0.005(3)
C24 0.028(4) 0.024(4) 0.037(4) 0.001(3) -0.008(3) -0.006(3)
C25 0.046(5) 0.017(4) 0.036(4) 0.004(3) -0.001(4) -0.008(3)
C26 0.037(5) 0.026(4) 0.043(5) 0.008(3) -0.010(4) -0.012(3)
C27 0.034(4) 0.021(4) 0.046(5) -0.001(3) -0.008(4) -0.001(3)
C28 0.042(5) 0.022(4) 0.032(4) 0.000(3) -0.003(4) -0.005(3)
C29 0.041(5) 0.022(4) 0.074(6) 0.006(4) -0.005(5) -0.004(3)
C30 0.036(5) 0.024(5) 0.141(11) 0.000(5) 0.007(6) 0.008(4)
C31 0.043(5) 0.025(5) 0.077(7) 0.000(4) 0.000(5) -0.005(4)
C32 0.032(4) 0.024(4) 0.031(4) -0.002(3) -0.001(3) -0.003(3)
C33 0.034(4) 0.029(4) 0.028(4) -0.002(3) 0.002(4) -0.005(3)
C34 0.033(4) 0.031(4) 0.039(5) -0.006(3) -0.003(4) -0.003(3)
C35 0.033(4) 0.025(4) 0.030(4) 0.003(3) -0.005(3) -0.006(3)
C36 0.030(4) 0.033(4) 0.029(4) -0.008(3) 0.003(3) -0.004(3)
C37 0.043(5) 0.036(5) 0.028(4) -0.004(3) -0.007(4) 0.004(3)
C38 0.048(6) 0.039(5) 0.045(5) 0.000(4) -0.004(4) 0.013(4)
C39 0.038(5) 0.033(5) 0.051(5) -0.012(4) -0.009(4) 0.007(3)
C40 0.024(4) 0.030(4) 0.033(4) -0.001(3) 0.001(3) -0.005(3)
C41 0.023(4) 0.024(4) 0.035(4) -0.002(3) -0.003(3) -0.007(3)
C42 0.030(4) 0.030(4) 0.022(4) -0.007(3) 0.001(3) -0.008(3)
C43 0.046(5) 0.048(5) 0.035(5) -0.007(3) -0.001(4) -0.023(4)
C44 0.053(6) 0.076(7) 0.040(5) -0.016(4) 0.005(5) -0.040(5)
C45 0.053(6) 0.053(6) 0.046(5) -0.006(4) 0.011(5) -0.030(5)
C46 0.032(4) 0.026(4) 0.027(4) -0.004(3) 0.006(3) -0.005(3)
C47 0.037(4) 0.022(4) 0.040(4) -0.002(3) -0.002(4) -0.007(3)
C48 0.033(4) 0.023(4) 0.035(4) -0.006(3) 0.000(4) -0.005(3)
C49 0.065(7) 0.039(6) 0.084(8) 0.018(5) 0.002(6) -0.001(5)
C51 0.080(9) 0.089(10) 0.086(9) -0.031(7) 0.021(7) -0.020(7)
C53 0.117(13) 0.086(11) 0.095(10) 0.018(7) 0.021(9) -0.042(9)
O30 0.094(5) 0.094(6) 0.116(6) -0.025(4) -0.006(5) 0.012(4)
N2 0.085(5) 0.084(6) 0.112(6) -0.025(5) -0.017(5) 0.008(4)
C56 0.085(6) 0.089(6) 0.118(6) -0.022(5) -0.016(5) 0.001(5)
C57 0.101(6) 0.105(7) 0.137(7) -0.020(5) -0.002(6) 0.011(5)
C58 0.102(6) 0.109(6) 0.128(7) -0.026(6) -0.005(6) 0.002(5)
O31 0.055(4) 0.077(5) 0.050(4) 0.010(3) -0.001(4) 0.002(3)
O1A 0.053(8) 0.052(9) 0.078(10) 0.015(7) -0.006(8) 0.004(6)

loop_
_atom_type_symbol
_atom_type_description
_atom_type_scat_dispersion_real
_atom_type_scat_dispersion_imag
_atom_type_scat_source
C C 0.0033 0.0016 'International Tables Vol C Tables 4.2.6.8 and 6.1.1.4'
H H 0.0000 0.0000 'International Tables Vol C Tables 4.2.6.8 and 6.1.1.4'
Eu Eu -0.1578 3.6682 'International Tables Vol C Tables 4.2.6.8 and 6.1.1.4'
N N 0.0061 0.0033 'International Tables Vol C Tables 4.2.6.8 and 6.1.1.4'
O O 0.0106 0.0060 'International Tables Vol C Tables 4.2.6.8 and 6.1.1.4'

loop_
_geom_angle_atom_site_label_1
_geom_angle_atom_site_label_2
_geom_angle_atom_site_label_3
_geom_angle
_geom_angle_site_symmetry_1
_geom_angle_site_symmetry_3
O1 Eu1 O6 76.5(2) . .
O1 Eu1 O14 155.72(19) . .
O1 Eu1 O21 75.9(2) . .
O1 Eu1 O22 127.1(2) . .
O1 Eu1 C1 89.0(2) . .
O6 Eu1 O14 80.2(2) . .
O6 Eu1 O21 149.2(2) . .
O6 Eu1 O22 155.8(2) . .
O6 Eu1 C1 80.10(18) . .
O10 Eu1 O1 102.5(2) . .
O10 Eu1 O6 94.5(2) . .
O10 Eu1 O14 85.8(2) . .
O10 Eu1 O21 78.6(2) . .
O10 Eu1 O22 86.3(2) . .
O10 Eu1 C1 17.7(2) . .
O14 Eu1 O21 128.4(2) . .
O14 Eu1 O22 75.7(2) . .
O14 Eu1 C1 93.55(19) . .
O18 Eu1 O1 89.8(2) . .
O18 Eu1 O6 93.4(2) . .
O18 Eu1 O10 166.7(2) . .
O18 Eu1 O14 84.9(2) . .
O18 Eu1 O21 99.8(2) . .
O18 Eu1 O22 82.1(2) . .
O18 Eu1 C1 173.5(2) . .
O21 Eu1 O22 54.58(19) . .
O21 Eu1 C1 86.17(19) . .
O22 Eu1 C1 103.7(2) . .
Eu4 Eu2 H27A 102.3 . .
Eu4 Eu2 H27B 72.2 . .
Eu4 Eu2 H29A 138.0 . .
O7 Eu2 Eu4 67.94(14) 1_545 .
O7 Eu2 O12 102.52(19) 1_545 .
O7 Eu2 O27 76.5(2) 1_545 .
O7 Eu2 H27A 80.3 1_545 .
O7 Eu2 H27B 73.9 1_545 .
O7 Eu2 O28 96.9(2) 1_545 .
O7 Eu2 O29 86.9(2) 1_545 .
O7 Eu2 H29A 89.1 1_545 .
O7 Eu2 C24 19.00(18) 1_545 1_545
O7 Eu2 C40 90.9(2) 1_545 .
O12 Eu2 Eu4 38.92(13) . .
O12 Eu2 H27A 91.5 . .
O12 Eu2 H27B 64.7 . .
O12 Eu2 O28 137.19(19) . .
O12 Eu2 H29A 158.8 . .
O12 Eu2 C24 83.55(18) . 1_545
O12 Eu2 C40 61.39(19) . .
O15 Eu2 Eu4 115.94(15) . .
O15 Eu2 O7 174.7(2) . 1_545
O15 Eu2 O12 80.2(2) . .
O15 Eu2 O24 94.1(2) . .
O15 Eu2 O27 99.7(2) . .
O15 Eu2 H27A 95.2 . .
O15 Eu2 H27B 103.5 . .
O15 Eu2 O28 78.2(2) . .
O15 Eu2 O29 93.4(2) . .
O15 Eu2 H29A 89.8 . .
O15 Eu2 C24 163.29(19) . 1_545
O15 Eu2 C40 94.4(2) . .
O24 Eu2 Eu4 61.62(13) . .
O24 Eu2 O7 91.0(2) . 1_545
O24 Eu2 O12 77.0(2) . .
O24 Eu2 O27 149.04(19) . .
O24 Eu2 H27A 163.8 . .
O24 Eu2 H27B 133.7 . .
O24 Eu2 O28 140.81(19) . .
O24 Eu2 O29 70.27(19) . .
O24 Eu2 H29A 85.3 . .
O24 Eu2 C24 85.8(2) . 1_545
O24 Eu2 C40 16.01(17) . .
O27 Eu2 Eu4 87.42(14) . .
O27 Eu2 O12 78.3(2) . .
O27 Eu2 H27A 15.1 . .
O27 Eu2 H27B 15.5 . .
O27 Eu2 O28 69.7(2) . .
O27 Eu2 O29 135.6(2) . .
O27 Eu2 H29A 122.1 . .
O27 Eu2 C24 73.2(2) . 1_545
O27 Eu2 C40 134.06(19) . .
H27A Eu2 H27B 30.6 . .
H27A Eu2 H29A 108.0 . .
H27B Eu2 H29A 136.3 . .
O28 Eu2 Eu4 155.32(14) . .
O28 Eu2 H27A 54.6 . .
O28 Eu2 H27B 85.2 . .
O28 Eu2 H29A 56.7 . .
O28 Eu2 C24 112.2(2) . 1_545
O28 Eu2 C40 156.27(19) . .
O29 Eu2 Eu4 124.07(13) . .
O29 Eu2 O12 146.1(2) . .
O29 Eu2 H27A 122.3 . .
O29 Eu2 H27B 148.2 . .
O29 Eu2 O28 71.91(17) . .
O29 Eu2 H29A 15.2 . .
O29 Eu2 C24 102.2(2) . 1_545
O29 Eu2 C40 86.25(19) . .
C24 Eu2 Eu4 49.73(14) 1_545 .
C24 Eu2 H27A 81.6 1_545 .
C24 Eu2 H27B 65.8 1_545 .
C24 Eu2 H29A 106.8 1_545 .
C24 Eu2 C40 80.9(2) 1_545 .
C40 Eu2 Eu4 47.49(13) . .
C40 Eu2 H27A 149.1 . .
C40 Eu2 H27B 118.5 . .
C40 Eu2 H29A 101.3 . .
O2 Eu3 O3 79.59(19) . .
O2 Eu3 O4 132.5(2) . .
O2 Eu3 O5 81.88(19) . .
O2 Eu3 O16 140.0(2) . .
O2 Eu3 O19 128.36(19) . 1_545
O2 Eu3 O20 77.65(18) . 1_545
O2 Eu3 C32 102.9(2) . 1_545
O3 Eu3 O4 53.73(19) . .
O3 Eu3 O20 78.02(19) . 1_545
O3 Eu3 C32 88.4(2) . 1_545
O4 Eu3 O20 98.3(2) . 1_545
O4 Eu3 C32 85.7(2) . 1_545
O5 Eu3 O3 78.5(2) . .
O5 Eu3 O4 80.9(2) . .
O5 Eu3 O20 151.2(2) . 1_545
O5 Eu3 C32 165.1(2) . 1_545
O9 Eu3 O2 81.8(2) . .
O9 Eu3 O3 155.7(2) . .
O9 Eu3 O4 145.39(19) . .
O9 Eu3 O5 114.0(2) . .
O9 Eu3 O16 77.1(2) . .
O9 Eu3 O19 81.0(2) . 1_545
O9 Eu3 O20 82.9(2) . 1_545
O9 Eu3 C32 80.8(2) . 1_545
O16 Eu3 O3 127.02(19) . .
O16 Eu3 O4 76.6(2) . .
O16 Eu3 O5 76.4(2) . .
O16 Eu3 O19 81.3(2) . 1_545
O16 Eu3 O20 131.70(18) . 1_545
O16 Eu3 C32 106.7(2) . 1_545
O19 Eu3 O3 98.7(2) 1_545 .
O19 Eu3 O4 73.20(19) 1_545 .
O19 Eu3 O5 149.04(18) 1_545 .
O19 Eu3 O20 52.15(18) 1_545 1_545
O19 Eu3 C32 26.3(2) 1_545 1_545
O20 Eu3 C32 25.90(19) 1_545 1_545
Eu2 Eu4 H26A 156.6 . .
Eu2 Eu4 H26B 133.0 . .
O8 Eu4 Eu2 47.40(17) 1_545 .
O8 Eu4 O11 120.3(2) 1_545 .
O8 Eu4 O13 83.5(3) 1_545 1_545
O8 Eu4 O17 75.8(2) 1_545 1_545
O8 Eu4 O23 81.2(2) 1_545 .
O8 Eu4 O25 141.1(2) 1_545 .
O8 Eu4 O26 141.8(2) 1_545 .
O8 Eu4 H26A 132.2 1_545 .
O8 Eu4 H26B 147.7 1_545 .
O8 Eu4 C16 80.0(2) 1_545 1_545
O11 Eu4 Eu2 74.96(13) . .
O11 Eu4 O13 154.5(2) . 1_545
O11 Eu4 O17 83.1(2) . 1_545
O11 Eu4 O23 79.3(2) . .
O11 Eu4 O25 79.8(2) . .
O11 Eu4 O26 78.37(19) . .
O11 Eu4 H26A 93.7 . .
O11 Eu4 H26B 63.3 . .
O11 Eu4 C16 157.42(19) . 1_545
O13 Eu4 Eu2 124.43(16) 1_545 .
O13 Eu4 O17 113.8(2) 1_545 1_545
O13 Eu4 O23 97.1(2) 1_545 .
O13 Eu4 O25 75.4(2) 1_545 .
O13 Eu4 O26 87.9(2) 1_545 .
O13 Eu4 H26A 73.4 1_545 .
O13 Eu4 H26B 102.1 1_545 .
O13 Eu4 C16 20.5(2) 1_545 1_545
O17 Eu4 Eu2 81.96(13) 1_545 .
O17 Eu4 O25 142.7(2) 1_545 .
O17 Eu4 H26A 76.3 1_545 .
O17 Eu4 H26B 72.8 1_545 .
O17 Eu4 C16 93.5(2) 1_545 1_545
O23 Eu4 Eu2 57.22(14) . .
O23 Eu4 O17 138.44(19) . 1_545
O23 Eu4 O25 69.7(2) . .
O23 Eu4 O26 136.9(2) . .
O23 Eu4 H26A 141.8 . .
O23 Eu4 H26B 128.6 . .
O23 Eu4 C16 116.1(2) . 1_545
O25 Eu4 Eu2 124.16(14) . .
O25 Eu4 H26A 72.1 . .
O25 Eu4 H26B 69.9 . .
O25 Eu4 C16 90.0(2) . 1_545
O26 Eu4 Eu2 145.77(14) . .
O26 Eu4 O17 73.8(2) . 1_545
O26 Eu4 O25 70.4(2) . .
O26 Eu4 H26A 15.4 . .
O26 Eu4 H26B 15.0 . .
O26 Eu4 C16 79.24(19) . 1_545
H26A Eu4 H26B 30.4 . .
C16 Eu4 Eu2 126.81(14) 1_545 .
C16 Eu4 H26A 63.9 1_545 .
C16 Eu4 H26B 94.3 1_545 .
C41 O1 Eu1 137.6(5) . .
C41 O2 Eu3 149.9(6) . .
C48 O3 Eu3 95.0(5) . .
C48 O4 Eu3 92.0(4) . .
C17 O5 Eu3 116.6(5) . .
C17 O6 Eu1 170.4(5) . .
C24 O7 Eu2 125.0(5) . 1_565
C24 O8 Eu4 172.2(6) . 1_565
C1 O9 Eu3 152.3(6) . .
C1 O10 Eu1 130.1(5) . .
C8 O11 Eu4 113.3(5) . .
C8 O12 Eu2 157.0(5) . .
C16 O13 Eu4 121.1(5) . 1_565
C16 O14 Eu1 161.4(5) . .
C9 O15 Eu2 156.3(6) . .
C9 O16 Eu3 163.3(5) . .
C25 O17 Eu4 156.6(5) . 1_565
C25 O18 Eu1 148.8(6) . .
C32 O19 Eu3 99.4(4) . 1_565
C32 O20 Eu3 89.2(5) . 1_565
C33 O21 Eu1 94.8(4) . .
C33 O22 Eu1 91.8(5) . .
C40 O23 Eu4 141.2(5) . .
C40 O24 Eu2 135.5(5) . .
C49 O25 Eu4 133.0(7) . .
Eu4 O26 H26A 119.3 . .
Eu4 O26 H26B 120.8 . .
H26A O26 H26B 120.0 . .
Eu2 O27 H27A 121.0 . .
Eu2 O27 H27B 119.0 . .
H27A O27 H27B 120.0 . .
Eu2 O28 H28A 120.2 . .
Eu2 O28 H28B 119.7 . .
H28A O28 H28B 120.0 . .
Eu2 O29 H29A 119.3 . .
Eu2 O29 H29B 120.7 . .
H29A O29 H29B 120.0 . .
C49 N1 C51 119.5(9) . .
C49 N1 C53 126.6(11) . .
C53 N1 C51 113.7(11) . .
O9 C1 Eu1 91.7(4) . .
O9 C1 O10 123.5(6) . .
O9 C1 C2 119.4(7) . .
O10 C1 Eu1 32.2(3) . .
O10 C1 C2 117.1(7) . .
C2 C1 Eu1 148.3(5) . .
C3 C2 C1 120.3(6) . .
C7 C2 C1 119.1(7) . .
C7 C2 C3 120.5(7) . .
C2 C3 H3 120.3 . .
C4 C3 C2 119.4(7) . .
C4 C3 H3 120.3 . .
C3 C4 H4 121.8 . .
C5 C4 C3 116.4(8) . .
C5 C4 H4 121.8 . .
C4 C5 H5 116.4 . .
C6 C5 C4 127.3(8) . .
C6 C5 H5 116.4 . .
C5 C6 C7 116.3(7) . .
C5 C6 C8 123.1(7) . .
C7 C6 C8 120.5(7) . .
C2 C7 C6 119.9(8) . .
C2 C7 H7 120.0 . .
C6 C7 H7 120.0 . .
O11 C8 C6 115.6(7) . .
O12 C8 O11 121.8(7) . .
O12 C8 C6 122.6(7) . .
O15 C9 C10 118.0(7) . .
O16 C9 O15 123.1(7) . .
O16 C9 C10 118.9(6) . .
C11 C10 C9 120.7(7) . .
C15 C10 C9 119.7(7) . .
C15 C10 C11 119.6(7) . .
C10 C11 H11 120.4 . .
C10 C11 C12 119.2(8) . .
C12 C11 H11 120.4 . .
C11 C12 H12 119.2 . .
C13 C12 C11 121.5(9) . .
C13 C12 H12 119.2 . .
C12 C13 H13 120.1 . .
C12 C13 C14 119.9(8) . .
C14 C13 H13 120.1 . .
C13 C14 C16 122.4(7) . .
C15 C14 C13 118.0(7) . .
C15 C14 C16 119.5(7) . .
C10 C15 C14 121.7(7) . .
C10 C15 H15 119.1 . .
C14 C15 H15 119.1 . .
O13 C16 Eu4 38.4(4) . 1_565
O13 C16 C14 117.4(7) . .
O14 C16 Eu4 83.9(4) . 1_565
O14 C16 O13 121.8(7) . .
O14 C16 C14 120.8(7) . .
C14 C16 Eu4 155.1(5) . 1_565
O5 C17 C18 119.4(7) . .
O6 C17 O5 122.3(6) . .
O6 C17 C18 118.3(6) . .
C19 C18 C17 121.0(7) . .
C19 C18 C23 117.9(6) . .
C23 C18 C17 121.1(6) . .
C18 C19 H19 119.0 . .
C20 C19 C18 122.0(7) . .
C20 C19 H19 119.0 . .
C19 C20 H20 120.7 . .
C19 C20 C21 118.7(7) . .
C21 C20 H20 120.7 . .
C20 C21 H21 119.4 . .
C22 C21 C20 121.2(6) . .
C22 C21 H21 119.4 . .
C21 C22 C23 118.7(7) . .
C21 C22 C24 121.8(6) . .
C23 C22 C24 119.4(6) . .
C18 C23 H23 119.2 . .
C22 C23 C18 121.5(7) . .
C22 C23 H23 119.2 . .
O7 C24 Eu2 36.0(3) . 1_565
O7 C24 C22 117.6(7) . .
O8 C24 Eu2 90.7(5) . 1_565
O8 C24 O7 124.6(7) . .
O8 C24 C22 117.8(6) . .
C22 C24 Eu2 148.7(5) . 1_565
O17 C25 C26 119.5(7) . .
O18 C25 O17 124.5(7) . .
O18 C25 C26 115.9(8) . .
C27 C26 C25 122.0(7) . .
C27 C26 C31 117.9(7) . .
C31 C26 C25 120.0(7) . .
C26 C27 H27 118.6 . .
C28 C27 C26 122.8(7) . .
C28 C27 H27 118.6 . .
C27 C28 C29 119.2(7) . .
C27 C28 C32 120.9(7) . .
C29 C28 C32 119.9(7) . .
C28 C29 H29 120.9 . .
C30 C29 C28 118.1(8) . .
C30 C29 H29 120.9 . .
C29 C30 H30 119.3 . .
C31 C30 C29 121.4(9) . .
C31 C30 H30 119.3 . .
C26 C31 H31 120.0 . .
C30 C31 C26 119.9(8) . .
C30 C31 H31 120.0 . .
O19 C32 Eu3 54.4(3) . 1_565
O19 C32 C28 117.1(6) . .
O20 C32 Eu3 64.9(4) . 1_565
O20 C32 O19 119.3(7) . .
O20 C32 C28 123.6(7) . .
C28 C32 Eu3 171.4(5) . 1_565
O21 C33 O22 118.2(7) . .
O21 C33 C34 120.6(7) . .
O22 C33 C34 121.1(7) . .
C35 C34 C33 120.7(6) . .
C39 C34 C33 118.9(7) . .
C39 C34 C35 120.2(7) . .
C34 C35 H35 120.3 . .
C36 C35 C34 119.4(7) . .
C36 C35 H35 120.3 . .
C35 C36 C37 120.6(7) . .
C35 C36 C40 118.7(7) . 2_666
C37 C36 C40 120.5(7) . 2_666
C36 C37 H37 120.3 . .
C36 C37 C38 119.4(7) . .
C38 C37 H37 120.3 . .
C37 C38 H38 120.1 . .
C39 C38 C37 119.8(7) . .
C39 C38 H38 120.1 . .
C34 C39 C38 120.4(8) . .
C34 C39 H39 119.8 . .
C38 C39 H39 119.8 . .
O23 C40 Eu2 107.0(5) . .
O23 C40 O24 124.8(7) . .
O23 C40 C36 119.4(7) . 2_666
O24 C40 Eu2 28.5(3) . .
O24 C40 C36 115.7(6) . 2_666
C36 C40 Eu2 127.7(5) 2_666 .
O1 C41 C42 117.8(6) . .
O2 C41 O1 124.6(7) . .
O2 C41 C42 117.6(7) . .
C43 C42 C41 121.9(7) . .
C47 C42 C41 118.8(6) . .
C47 C42 C43 119.3(7) . .
C42 C43 H43 120.3 . .
C44 C43 C42 119.5(8) . .
C44 C43 H43 120.3 . .
C43 C44 H44 119.7 . .
C45 C44 C43 120.5(8) . .
C45 C44 H44 119.7 . .
C44 C45 H45 120.0 . .
C44 C45 C46 120.1(8) . .
C46 C45 H45 120.0 . .
C45 C46 C48 120.4(7) . 2_765
C47 C46 C45 120.1(7) . .
C47 C46 C48 119.5(7) . 2_765
C42 C47 H47 119.8 . .
C46 C47 C42 120.5(7) . .
C46 C47 H47 119.8 . .
O3 C48 O4 119.3(7) . .
O3 C48 C46 119.4(7) . 2_765
O4 C48 C46 121.2(7) . 2_765
O25 C49 H49 114.8 . .
N1 C49 O25 130.4(11) . .
N1 C49 H49 114.8 . .
N1 C51 H51A 109.5 . .
N1 C51 H51B 109.5 . .
N1 C51 H51C 109.5 . .
H51A C51 H51B 109.5 . .
H51A C51 H51C 109.5 . .
H51B C51 H51C 109.5 . .
N1 C53 H53A 109.5 . .
N1 C53 H53B 109.5 . .
N1 C53 H53C 109.5 . .
H53A C53 H53B 109.5 . .
H53A C53 H53C 109.5 . .
H53B C53 H53C 109.5 . .
C56 N2 C58 126.0(13) . .
C57 N2 C56 115.2(15) . .
C57 N2 C58 118.8(13) . .
O30 C56 N2 123.9(16) . .
O30 C56 H56 118.0 . .
N2 C56 H56 118.0 . .
N2 C57 H57A 109.5 . .
N2 C57 H57B 109.5 . .
N2 C57 H57C 109.5 . .
H57A C57 H57B 109.5 . .
H57A C57 H57C 109.5 . .
H57B C57 H57C 109.5 . .
N2 C58 H58A 109.5 . .
N2 C58 H58B 109.5 . .
N2 C58 H58C 109.5 . .
H58A C58 H58B 109.5 . .
H58A C58 H58C 109.5 . .
H58B C58 H58C 109.5 . .
H31A O31 H31B 120.0 . .
H1AA O1A H1AB 109.5 . .

loop_
_geom_bond_atom_site_label_1
_geom_bond_atom_site_label_2
_geom_bond_distance
_geom_bond_site_symmetry_2
Eu1 O1 2.233(6) .
Eu1 O6 2.241(5) .
Eu1 O10 2.220(5) .
Eu1 O14 2.288(6) .
Eu1 O18 2.198(5) .
Eu1 O21 2.341(5) .
Eu1 O22 2.392(6) .
Eu1 C1 3.187(7) .
Eu2 Eu4 4.4835(15) .
Eu2 O7 2.265(5) 1_545
Eu2 O12 2.368(5) .
Eu2 O15 2.174(5) .
Eu2 O24 2.198(6) .
Eu2 O27 2.267(6) .
Eu2 H27A 2.8013 .
Eu2 H27B 2.7793 .
Eu2 O28 2.399(5) .
Eu2 O29 2.304(5) .
Eu2 H29A 2.8187 .
Eu2 C24 3.154(7) 1_545
Eu2 C40 3.230(8) .
Eu3 O2 2.227(5) .
Eu3 O3 2.390(6) .
Eu3 O4 2.439(6) .
Eu3 O5 2.360(5) .
Eu3 O9 2.215(6) .
Eu3 O16 2.260(6) .
Eu3 O19 2.339(5) 1_545
Eu3 O20 2.571(6) 1_545
Eu3 C32 2.839(7) 1_545
Eu4 O8 2.187(6) 1_545
Eu4 O11 2.251(5) .
Eu4 O13 2.265(5) 1_545
Eu4 O17 2.312(6) 1_545
Eu4 O23 2.268(5) .
Eu4 O25 2.408(6) .
Eu4 O26 2.283(5) .
Eu4 H26A 2.7983 .
Eu4 H26B 2.8138 .
Eu4 C16 3.123(7) 1_545
O1 C41 1.271(9) .
O2 C41 1.246(8) .
O3 C48 1.251(9) .
O4 C48 1.277(10) .
O5 C17 1.272(9) .
O6 C17 1.269(8) .
O7 C24 1.253(8) .
O8 C24 1.251(9) .
O9 C1 1.240(10) .
O10 C1 1.268(9) .
O11 C8 1.305(9) .
O12 C8 1.262(9) .
O13 C16 1.278(9) .
O14 C16 1.231(9) .
O15 C9 1.265(9) .
O16 C9 1.265(9) .
O17 C25 1.251(10) .
O18 C25 1.248(9) .
O19 C32 1.273(9) .
O20 C32 1.240(9) .
O21 C33 1.254(9) .
O22 C33 1.276(9) .
O23 C40 1.223(8) .
O24 C40 1.271(9) .
O25 C49 1.264(11) .
O26 H26A 0.8501 .
O26 H26B 0.8499 .
O27 H27A 0.8501 .
O27 H27B 0.8499 .
O28 H28A 0.8499 .
O28 H28B 0.8500 .
O29 H29A 0.8496 .
O29 H29B 0.8502 .
N1 C49 1.260(14) .
N1 C51 1.498(14) .
N1 C53 1.416(13) .
C1 C2 1.497(10) .
C2 C3 1.398(11) .
C2 C7 1.384(10) .
C3 H3 0.9300 .
C3 C4 1.391(11) .
C4 H4 0.9300 .
C4 C5 1.349(11) .
C5 H5 0.9300 .
C5 C6 1.342(11) .
C6 C7 1.392(10) .
C6 C8 1.481(10) .
C7 H7 0.9300 .
C9 C10 1.477(10) .
C10 C11 1.390(11) .
C10 C15 1.381(10) .
C11 H11 0.9300 .
C11 C12 1.393(12) .
C12 H12 0.9300 .
C12 C13 1.371(12) .
C13 H13 0.9300 .
C13 C14 1.412(12) .
C14 C15 1.397(10) .
C14 C16 1.485(10) .
C15 H15 0.9300 .
C17 C18 1.478(9) .
C18 C19 1.392(10) .
C18 C23 1.395(10) .
C19 H19 0.9300 .
C19 C20 1.381(10) .
C20 H20 0.9300 .
C20 C21 1.394(11) .
C21 H21 0.9300 .
C21 C22 1.384(10) .
C22 C23 1.392(9) .
C22 C24 1.519(10) .
C23 H23 0.9300 .
C25 C26 1.501(10) .
C26 C27 1.390(10) .
C26 C31 1.395(12) .
C27 H27 0.9300 .
C27 C28 1.363(11) .
C28 C29 1.415(12) .
C28 C32 1.501(9) .
C29 H29 0.9300 .
C29 C30 1.395(11) .
C30 H30 0.9300 .
C30 C31 1.389(13) .
C31 H31 0.9300 .
C33 C34 1.486(10) .
C34 C35 1.420(11) .
C34 C39 1.366(10) .
C35 H35 0.9300 .
C35 C36 1.374(10) .
C36 C37 1.391(10) .
C36 C40 1.512(11) 2_666
C37 H37 0.9300 .
C37 C38 1.408(12) .
C38 H38 0.9300 .
C38 C39 1.388(11) .
C39 H39 0.9300 .
C41 C42 1.487(10) .
C42 C43 1.406(10) .
C42 C47 1.385(10) .
C43 H43 0.9300 .
C43 C44 1.396(12) .
C44 H44 0.9300 .
C44 C45 1.361(12) .
C45 H45 0.9300 .
C45 C46 1.397(11) .
C46 C47 1.376(11) .
C46 C48 1.504(10) 2_765
C47 H47 0.9300 .
C49 H49 0.9300 .
C51 H51A 0.9600 .
C51 H51B 0.9600 .
C51 H51C 0.9600 .
C53 H53A 0.9600 .
C53 H53B 0.9600 .
C53 H53C 0.9600 .
O30 C56 1.202(14) .
N2 C56 1.377(18) .
N2 C57 1.365(16) .
N2 C58 1.398(18) .
C56 H56 0.9300 .
C57 H57A 0.9600 .
C57 H57B 0.9600 .
C57 H57C 0.9600 .
C58 H58A 0.9600 .
C58 H58B 0.9600 .
C58 H58C 0.9600 .
O31 H31A 0.8500 .
O31 H31B 0.8500 .
O1A H1AA 0.8503 .
O1A H1AB 0.8498 .

loop_
_geom_torsion_atom_site_label_1
_geom_torsion_atom_site_label_2
_geom_torsion_atom_site_label_3
_geom_torsion_atom_site_label_4
_geom_torsion
_geom_torsion_site_symmetry_1
_geom_torsion_site_symmetry_4
Eu1 O1 C41 O2 -49.3(11) . .
Eu1 O1 C41 C42 129.3(6) . .
Eu1 O10 C1 O9 9.9(11) . .
Eu1 O10 C1 C2 -169.0(5) . .
Eu1 O14 C16 Eu4 -179.8(16) . 1_565
Eu1 O14 C16 O13 173.8(12) . .
Eu1 O14 C16 C14 -4(2) . .
Eu1 O18 C25 O17 -28.0(15) . .
Eu1 O18 C25 C26 152.4(8) . .
Eu1 O21 C33 O22 -7.5(8) . .
Eu1 O21 C33 C34 169.9(6) . .
Eu1 O22 C33 O21 7.4(8) . .
Eu1 O22 C33 C34 -170.0(6) . .
Eu1 C1 C2 C3 -31.1(13) . .
Eu1 C1 C2 C7 146.6(7) . .
Eu2 O7 C24 O8 23.0(11) 1_565 .
Eu2 O7 C24 C22 -156.9(5) 1_565 .
Eu2 O12 C8 O11 112.8(12) . .
Eu2 O12 C8 C6 -66.6(16) . .
Eu2 O15 C9 O16 -4.0(18) . .
Eu2 O15 C9 C10 176.0(9) . .
Eu2 O24 C40 O23 -57.5(11) . .
Eu2 O24 C40 C36 122.5(7) . 2_666
Eu3 O2 C41 O1 38.5(14) . .
Eu3 O2 C41 C42 -140.1(8) . .
Eu3 O3 C48 O4 0.3(7) . .
Eu3 O3 C48 C46 178.5(5) . 2_765
Eu3 O4 C48 O3 -0.3(7) . .
Eu3 O4 C48 C46 -178.5(6) . 2_765
Eu3 O5 C17 O6 9.8(10) . .
Eu3 O5 C17 C18 -170.1(5) . .
Eu3 O9 C1 Eu1 -78.1(10) . .
Eu3 O9 C1 O10 -83.3(13) . .
Eu3 O9 C1 C2 95.6(11) . .
Eu3 O16 C9 O15 -67(2) . .
Eu3 O16 C9 C10 113.0(17) . .
Eu3 O19 C32 O20 -1.0(8) 1_565 .
Eu3 O19 C32 C28 -179.2(5) 1_565 .
Eu3 O20 C32 O19 0.9(7) 1_565 .
Eu3 O20 C32 C28 179.0(7) 1_565 .
Eu4 O11 C8 O12 4.4(9) . .
Eu4 O11 C8 C6 -176.1(5) . .
Eu4 O13 C16 O14 10.0(11) 1_565 .
Eu4 O13 C16 C14 -172.3(5) 1_565 .
Eu4 O17 C25 O18 -8.5(19) 1_565 .
Eu4 O17 C25 C26 171.1(9) 1_565 .
Eu4 O23 C40 Eu2 37.8(9) . .
Eu4 O23 C40 O24 62.7(11) . .
Eu4 O23 C40 C36 -117.3(8) . 2_666
Eu4 O25 C49 N1 -162.6(10) . .
O1 C41 C42 C43 16.6(11) . .
O1 C41 C42 C47 -161.5(7) . .
O2 C41 C42 C43 -164.7(7) . .
O2 C41 C42 C47 17.2(10) . .
O5 C17 C18 C19 -6.7(11) . .
O5 C17 C18 C23 171.8(7) . .
O6 C17 C18 C19 173.5(7) . .
O6 C17 C18 C23 -8.1(11) . .
O9 C1 C2 C3 161.0(8) . .
O9 C1 C2 C7 -21.3(11) . .
O10 C1 C2 C3 -20.0(11) . .
O10 C1 C2 C7 157.7(7) . .
O15 C9 C10 C11 -4.9(11) . .
O15 C9 C10 C15 175.2(7) . .
O16 C9 C10 C11 175.1(7) . .
O16 C9 C10 C15 -4.8(11) . .
O17 C25 C26 C27 -16.4(11) . .
O17 C25 C26 C31 164.5(8) . .
O18 C25 C26 C27 163.2(7) . .
O18 C25 C26 C31 -15.9(11) . .
O21 C33 C34 C35 170.3(7) . .
O21 C33 C34 C39 -13.0(12) . .
O22 C33 C34 C35 -12.4(12) . .
O22 C33 C34 C39 164.3(8) . .
C1 C2 C3 C4 177.3(8) . .
C1 C2 C7 C6 -176.1(7) . .
C2 C3 C4 C5 -2.9(14) . .
C3 C2 C7 C6 1.6(12) . .
C3 C4 C5 C6 5.5(17) . .
C4 C5 C6 C7 -4.3(15) . .
C4 C5 C6 C8 174.5(9) . .
C5 C6 C7 C2 0.4(12) . .
C5 C6 C8 O11 -24.0(12) . .
C5 C6 C8 O12 155.4(8) . .
C7 C2 C3 C4 -0.3(13) . .
C7 C6 C8 O11 154.7(7) . .
C7 C6 C8 O12 -25.9(12) . .
C8 C6 C7 C2 -178.4(7) . .
C9 C10 C11 C12 -178.8(8) . .
C9 C10 C15 C14 177.3(7) . .
C10 C11 C12 C13 0.9(16) . .
C11 C10 C15 C14 -2.6(12) . .
C11 C12 C13 C14 -1.3(16) . .
C12 C13 C14 C15 -0.2(13) . .
C12 C13 C14 C16 -176.4(9) . .
C13 C14 C15 C10 2.2(12) . .
C13 C14 C16 Eu4 -33.2(17) . 1_565
C13 C14 C16 O13 -21.9(12) . .
C13 C14 C16 O14 155.8(8) . .
C15 C10 C11 C12 1.0(13) . .
C15 C14 C16 Eu4 150.7(10) . 1_565
C15 C14 C16 O13 162.0(7) . .
C15 C14 C16 O14 -20.3(12) . .
C16 C14 C15 C10 178.4(7) . .
C17 C18 C19 C20 -179.5(8) . .
C17 C18 C23 C22 -179.2(7) . .
C18 C19 C20 C21 -1.7(13) . .
C19 C18 C23 C22 -0.6(11) . .
C19 C20 C21 C22 0.2(13) . .
C20 C21 C22 C23 1.1(12) . .
C20 C21 C22 C24 178.8(8) . .
C21 C22 C23 C18 -0.9(11) . .
C21 C22 C24 Eu2 -40.8(13) . 1_565
C21 C22 C24 O7 -14.5(11) . .
C21 C22 C24 O8 165.6(8) . .
C23 C18 C19 C20 2.0(12) . .
C23 C22 C24 Eu2 136.9(8) . 1_565
C23 C22 C24 O7 163.2(7) . .
C23 C22 C24 O8 -16.7(11) . .
C24 C22 C23 C18 -178.6(7) . .
C25 C26 C27 C28 -171.6(7) . .
C25 C26 C31 C30 178.5(9) . .
C26 C27 C28 C29 -9.7(11) . .
C26 C27 C28 C32 171.9(7) . .
C27 C26 C31 C30 -0.6(14) . .
C27 C28 C29 C30 4.9(13) . .
C27 C28 C32 O19 -15.7(11) . .
C27 C28 C32 O20 166.2(7) . .
C28 C29 C30 C31 1.6(16) . .
C29 C28 C32 O19 165.9(8) . .
C29 C28 C32 O20 -12.2(12) . .
C29 C30 C31 C26 -3.8(17) . .
C31 C26 C27 C28 7.5(11) . .
C32 C28 C29 C30 -176.7(8) . .
C33 C34 C35 C36 174.8(7) . .
C33 C34 C39 C38 -172.9(8) . .
C34 C35 C36 C37 -3.0(12) . .
C34 C35 C36 C40 -177.3(7) . 2_666
C35 C34 C39 C38 3.8(13) . .
C35 C36 C37 C38 5.7(13) . .
C36 C37 C38 C39 -3.7(14) . .
C37 C38 C39 C34 -1.0(14) . .
C39 C34 C35 C36 -1.8(12) . .
C40 C36 C37 C38 180.0(8) 2_666 .
C41 C42 C43 C44 -178.7(8) . .
C41 C42 C47 C46 177.3(7) . .
C42 C43 C44 C45 1.6(15) . .
C43 C42 C47 C46 -0.8(11) . .
C43 C44 C45 C46 -1.1(15) . .
C44 C45 C46 C47 -0.4(14) . .
C44 C45 C46 C48 -179.0(8) . 2_765
C45 C46 C47 C42 1.4(12) . .
C47 C42 C43 C44 -0.7(13) . .
C48 C46 C47 C42 180.0(7) 2_765 .
C51 N1 C49 O25 -3.3(19) . .
C53 N1 C49 O25 -179.3(11) . .
C57 N2 C56 O30 174.8(15) . .
C58 N2 C56 O30 -7(2) . .
